data_7713100
loop_
_publ_author_name
'Giarrusso, Claudia P.'
'Zeil, Daniel V.'
'Blair, Victoria L.'

_publ_section_title
;
 Catalytic exploration of NHC-Ag(I)HMDS complexes for the hydroboration
 and hydrosilylation of carbonyl compounds.
;
_journal_name_full 'Dalton Transactions'
_journal_paper_doi 10.1039/D3DT01042B
_journal_year 2023
_chemical_formula_moiety 'C33 H54 Ag N3 Si2'
_chemical_formula_sum 'C33 H54 Ag N3 Si2'
_chemical_formula_weight 656.84
_space_group_crystal_system monoclinic
_space_group_IT_number 14
_space_group_name_Hall '-P 2yn'
_space_group_name_H-M_alt 'P 1 21/n 1'
_atom_sites_solution_hydrogens geom
_atom_sites_solution_primary direct
_audit_creation_date 2022-05-25
_audit_creation_method
;
Olex2 1.3-ac4
(compiled 2019.04.23 svn.r3594 for Rigaku Oxford Diffraction, GUI svn.r5739)
;
_audit_update_record
;
2022-11-07 deposited with the CCDC.	2023-05-11 downloaded from the CCDC.
;
_cell_angle_alpha 90
_cell_angle_beta 104.1928(9)
_cell_angle_gamma 90
_cell_formula_units_Z 4
_cell_length_a 12.90827(13)
_cell_length_b 13.42943(13)
_cell_length_c 21.6307(2)
_cell_measurement_reflns_used 20318
_cell_measurement_temperature 122.99(11)
_cell_measurement_theta_max 79.7280
_cell_measurement_theta_min 3.6090
_cell_volume 3635.24(6)
_computing_cell_refinement 'CrysAlisPro 1.171.41.113a (Rigaku OD, 2021)'
_computing_data_collection 'CrysAlisPro 1.171.41.113a (Rigaku OD, 2021)'
_computing_data_reduction 'CrysAlisPro 1.171.41.113a (Rigaku OD, 2021)'
_computing_molecular_graphics 'Olex2 (Dolomanov et al., 2009)'
_computing_publication_material 'Olex2 (Dolomanov et al., 2009)'
_computing_structure_refinement 'ShelXL (Sheldrick, 2015)'
_computing_structure_solution 'ShelXS (Sheldrick, 2008)'
_diffrn_ambient_environment N~2~
_diffrn_ambient_temperature 122.99(11)
_diffrn_detector 'Hybrid Pixel Array Detector'
_diffrn_detector_area_resol_mean 10.0000
_diffrn_detector_type HyPix
_diffrn_measured_fraction_theta_full 0.999
_diffrn_measured_fraction_theta_max 0.971
_diffrn_measurement_details
;
List of Runs (angles in degrees, time in seconds):

  # Type    Start    End  Width  t~exp~   \w     \q     \k     \f   Frames
#--------------------------------------------------------------------------
  1  \w    -70.00  21.00   0.50    0.60    --  -50.61  76.00  82.00  182
  2  \w   -121.00 -31.00   0.50    0.60    --  -50.61 -76.00 -43.00  180
  3  \w    -20.00  70.00   0.50    0.60    --   50.61 -76.00 -43.00  180
  4  \w     32.00 122.00   0.50    0.60    --   50.61  76.00  82.00  180
  5  \w   -109.00 -18.00   0.50    2.40    --  -90.00  76.00  82.00  182
  6  \w   -161.00 -71.00   0.50    2.40    --  -90.00 -76.00 -43.00  180
  7  \w     92.00 178.00   0.50    2.40    --  111.50  76.00  82.00  172
  8  \w     49.00 112.00   0.50    2.40    --  111.50 -76.00 -43.00  126
  9  \w   -120.00 -81.00   0.50    0.60    --  -50.61-125.00-180.00   78
 10  \w   -121.00 -75.00   0.50    0.60    --  -50.61-125.00 120.00   92
 11  \w    -68.00 -37.00   0.50    2.40    --  -90.00  30.00 -60.00   62
 12  \w     41.00  66.00   0.50    2.40    --  111.50 -30.00 -30.00   50
 13  \w     41.00  66.00   0.50    2.40    --  111.50 -45.00-120.00   50
 14  \w     40.00  65.00   0.50    2.40    --  111.50 -30.00 120.00   50
 15  \w     43.00  75.00   0.50    2.40    --  111.50 -45.00-150.00   64
 16  \w     40.00  65.00   0.50    2.40    --  111.50 -30.00 150.00   50
 17  \w     43.00  95.00   0.50    2.40    --  111.50 -94.00 120.00  104
 18  \w     41.00  73.00   0.50    2.40    --  111.50 -45.00 -60.00   64
 19  \w     41.00  66.00   0.50    2.40    --  111.50 -45.00 150.00   50
 20  \w    110.00 177.00   0.50    2.40    --  111.50  61.00   0.00  134
 21  \w     42.00  69.00   0.50    2.40    --  111.50 -45.00 -30.00   54
 22  \w     44.00  76.00   0.50    2.40    --  111.50 -45.00  30.00   64
 23  \w     40.00  66.00   0.50    2.40    --  111.50 -30.00   0.00   52
 24  \w     50.00  76.00   0.50    2.40    --  111.50 -45.00-180.00   52
 25  \w     40.00  65.00   0.50    2.40    --  111.50 -30.00-150.00   50
 26  \w     41.00  67.00   0.50    2.40    --  111.50-125.00  90.00   52
 27  \w     73.00 111.00   0.50    2.40    --  111.50-125.00  90.00   76
 28  \w     70.00 125.00   0.50    2.40    --  111.50 -77.00  90.00  110
 29  \w     63.00 118.00   0.50    2.40    --  111.50   0.00  60.00  110
 30  \w     41.00  68.00   0.50    2.40    --  111.50 -45.00  90.00   54
;
_diffrn_measurement_device 'four-circle diffractometer'
_diffrn_measurement_device_type 'XtaLAB Synergy, Dualflex, HyPix'
_diffrn_measurement_method '\w scans'
_diffrn_orient_matrix_type 'CrysAlisPro convention (1999,Acta A55,543-557)'
_diffrn_orient_matrix_UB_11 0.0755336000
_diffrn_orient_matrix_UB_12 0.0902637000
_diffrn_orient_matrix_UB_13 0.0072053000
_diffrn_orient_matrix_UB_21 -0.0340456000
_diffrn_orient_matrix_UB_22 0.0321444000
_diffrn_orient_matrix_UB_23 0.0605825000
_diffrn_orient_matrix_UB_31 0.0909360000
_diffrn_orient_matrix_UB_32 -0.0629799000
_diffrn_orient_matrix_UB_33 0.0410685000
_diffrn_radiation_monochromator mirror
_diffrn_radiation_probe x-ray
_diffrn_radiation_type 'Cu K\a'
_diffrn_radiation_wavelength 1.54184
_diffrn_reflns_av_R_equivalents 0.0681
_diffrn_reflns_av_unetI/netI 0.0401
_diffrn_reflns_Laue_measured_fraction_full 0.999
_diffrn_reflns_Laue_measured_fraction_max 0.971
_diffrn_reflns_limit_h_max 16
_diffrn_reflns_limit_h_min -15
_diffrn_reflns_limit_k_max 13
_diffrn_reflns_limit_k_min -17
_diffrn_reflns_limit_l_max 27
_diffrn_reflns_limit_l_min -27
_diffrn_reflns_number 38136
_diffrn_reflns_point_group_measured_fraction_full 0.999
_diffrn_reflns_point_group_measured_fraction_max 0.971
_diffrn_reflns_theta_full 67.684
_diffrn_reflns_theta_max 80.301
_diffrn_reflns_theta_min 3.642
_diffrn_source 'micro-focus sealed X-ray tube'
_diffrn_source_type 'PhotonJet (Cu) X-ray Source'
_exptl_absorpt_coefficient_mu 5.244
_exptl_absorpt_correction_T_max 1.00000
_exptl_absorpt_correction_T_min 0.53534
_exptl_absorpt_correction_type multi-scan
_exptl_absorpt_process_details
;
CrysAlisPro 1.171.41.113a (Rigaku Oxford Diffraction, 2021)
Empirical absorption correction using spherical harmonics,
implemented in SCALE3 ABSPACK scaling algorithm.
;
_exptl_crystal_colour colourless
_exptl_crystal_density_diffrn 1.200
_exptl_crystal_description plate
_exptl_crystal_F_000 1392
_exptl_crystal_size_max 0.271
_exptl_crystal_size_mid 0.104
_exptl_crystal_size_min 0.021
_refine_diff_density_max 1.533
_refine_diff_density_min -1.153
_refine_diff_density_rms 0.100
_refine_ls_extinction_method none
_refine_ls_goodness_of_fit_ref 1.057
_refine_ls_hydrogen_treatment constr
_refine_ls_matrix_type full
_refine_ls_number_parameters 366
_refine_ls_number_reflns 7733
_refine_ls_number_restraints 0
_refine_ls_restrained_S_all 1.057
_refine_ls_R_factor_all 0.0486
_refine_ls_R_factor_gt 0.0424
_refine_ls_shift/su_max 0.001
_refine_ls_shift/su_mean 0.000
_refine_ls_structure_factor_coef Fsqd
_refine_ls_weighting_details 'w=1/[\s^2^(Fo^2^)+(0.0733P)^2^+1.7326P] where P=(Fo^2^+2Fc^2^)/3'
_refine_ls_weighting_scheme calc
_refine_ls_wR_factor_gt 0.1156
_refine_ls_wR_factor_ref 0.1201
_reflns_Friedel_coverage 0.000
_reflns_number_gt 6724
_reflns_number_total 7733
_reflns_threshold_expression 'I > 2\s(I)'
_cod_data_source_file d3dt01042b2.cif
_cod_data_source_block cg-01-77
_cod_database_code 7713100
_shelx_shelxl_version_number 2018/3
_chemical_oxdiff_formula 'C20 H20 Ag1 N1 Si1'
_chemical_oxdiff_usercomment Dipp
_shelx_space_group_comment
;
The symmetry employed for this shelxl refinement is uniquely defined
by the following loop, which should always be used as a source of
symmetry information in preference to the above space-group names.
They are only intended as comments.
;
_diffrn_oxdiff_digest_frames
;
0188cb173b55ea7fcdbd980d01366506b602904eb9f
;
_reflns_odcompleteness_completeness 99.43
_reflns_odcompleteness_iscentric 1
_reflns_odcompleteness_theta 74.33
_olex2_refinement_description
;
1. Fixed Uiso
 At 1.2 times of:
  All C(H) groups
 At 1.5 times of:
  All C(H,H,H) groups
2.a Ternary CH refined with riding coordinates:
 C10(H10), C13(H13), C25(H25), C22(H22)
2.b Aromatic/amide H refined with riding coordinates:
 C8(H8), C20(H20), C18(H18), C6(H6), C7(H7), C2(H2), C19(H19), C3(H3)
2.c Idealised Me refined as rotating group:
 C28(H28A,H28B,H28C), C32(H32A,H32B,H32C), C33(H33A,H33B,H33C), C29(H29A,H29B,
 H29C), C30(H30A,H30B,H30C), C31(H31A,H31B,H31C), C27(H27A,H27B,H27C), C26(H26A,
 H26B,H26C), C12(H12A,H12B,H12C), C14(H14A,H14B,H14C), C11(H11A,H11B,H11C),
 C15(H15A,H15B,H15C), C23(H23A,H23B,H23C), C24(H24A,H24B,H24C)
;
_olex2_submission_special_instructions 'No special instructions were received'
_oxdiff_exptl_absorpt_empirical_details
;
Empirical correction (ABSPACK) includes:
- Absorption correction using spherical harmonics
- Frame scaling
;
_oxdiff_exptl_absorpt_empirical_full_max 2.646
_oxdiff_exptl_absorpt_empirical_full_min 0.503

loop_
_space_group_symop_operation_xyz
'x, y, z'
'-x+1/2, y+1/2, -z+1/2'
'-x, -y, -z'
'x-1/2, -y-1/2, z-1/2'

loop_
_atom_site_label
_atom_site_type_symbol
_atom_site_fract_x
_atom_site_fract_y
_atom_site_fract_z
_atom_site_U_iso_or_equiv
_atom_site_adp_type
_atom_site_occupancy
_atom_site_site_symmetry_order
_atom_site_calc_flag
_atom_site_refinement_flags_posn
_atom_site_refinement_flags_adp
_atom_site_refinement_flags_occupancy
_atom_site_disorder_assembly
_atom_site_disorder_group
Ag1 Ag 0.01009(2) 0.24969(2) 0.25154(2) 0.02312(9) Uani 1 1 d . . . . .
Si2 Si 0.00687(6) 0.16671(5) 0.11033(3) 0.02580(15) Uani 1 1 d . . . . .
Si1 Si -0.13084(6) 0.34460(5) 0.12610(3) 0.02386(15) Uani 1 1 d . . . . .
N2 N 0.02006(17) 0.30690(17) 0.39130(9) 0.0266(4) Uani 1 1 d . . . . .
N1 N -0.0404(2) 0.25431(14) 0.15245(11) 0.0258(5) Uani 1 1 d . . . . .
C1 C 0.0592(2) 0.24998(16) 0.35047(14) 0.0241(6) Uani 1 1 d . . . . .
C16 C 0.1956(2) 0.11629(18) 0.36659(11) 0.0247(5) Uani 1 1 d . . . . .
C4 C -0.0608(2) 0.38304(19) 0.37383(11) 0.0247(5) Uani 1 1 d . . . . .
N3 N 0.13352(16) 0.19283(16) 0.38758(9) 0.0248(4) Uani 1 1 d . . . . .
C5 C -0.1683(2) 0.35511(19) 0.35792(12) 0.0276(5) Uani 1 1 d . . . . .
C8 C -0.1060(2) 0.5553(2) 0.35982(13) 0.0311(5) Uani 1 1 d . . . . .
H8 H -0.085977 0.623422 0.360084 0.037 Uiso 1 1 calc R . . . .
C20 C 0.2229(2) -0.0557(2) 0.34876(14) 0.0361(6) Uani 1 1 d . . . . .
H20 H 0.200251 -0.123125 0.347120 0.043 Uiso 1 1 calc R . . . .
C9 C -0.0272(2) 0.48220(19) 0.37473(12) 0.0281(5) Uani 1 1 d . . . . .
C18 C 0.3528(2) 0.0648(2) 0.33636(13) 0.0336(6) Uani 1 1 d . . . . .
H18 H 0.418613 0.079731 0.326188 0.040 Uiso 1 1 calc R . . . .
C21 C 0.1588(2) 0.0180(2) 0.36487(12) 0.0304(5) Uani 1 1 d . . . . .
C6 C -0.2436(2) 0.4314(2) 0.34342(13) 0.0321(6) Uani 1 1 d . . . . .
H6 H -0.317456 0.415102 0.332464 0.038 Uiso 1 1 calc R . . . .
C7 C -0.2134(2) 0.5297(2) 0.34461(13) 0.0329(6) Uani 1 1 d . . . . .
H7 H -0.266276 0.580359 0.334965 0.039 Uiso 1 1 calc R . . . .
C28 C 0.1125(2) 0.2169(2) 0.07237(14) 0.0368(6) Uani 1 1 d . . . . .
H28A H 0.086169 0.277590 0.048466 0.055 Uiso 1 1 calc GR . . . .
H28B H 0.129344 0.166963 0.043276 0.055 Uiso 1 1 calc GR . . . .
H28C H 0.177092 0.232398 0.105581 0.055 Uiso 1 1 calc GR . . . .
C32 C -0.2716(2) 0.2944(2) 0.11052(12) 0.0319(6) Uani 1 1 d . . . . .
H32A H -0.279229 0.237550 0.081339 0.048 Uiso 1 1 calc GR . . . .
H32B H -0.322313 0.346648 0.091300 0.048 Uiso 1 1 calc GR . . . .
H32C H -0.286257 0.272942 0.150840 0.048 Uiso 1 1 calc GR . . . .
C2 C 0.0715(2) 0.2848(2) 0.45381(12) 0.0340(6) Uani 1 1 d . . . . .
H2 H 0.058763 0.314614 0.491105 0.041 Uiso 1 1 calc R . . . .
C17 C 0.2920(2) 0.14236(18) 0.35237(11) 0.0254(5) Uani 1 1 d . . . . .
C33 C -0.1261(3) 0.4464(2) 0.18583(13) 0.0360(6) Uani 1 1 d . . . . .
H33A H -0.139184 0.418325 0.225039 0.054 Uiso 1 1 calc GR . . . .
H33B H -0.181010 0.496108 0.168362 0.054 Uiso 1 1 calc GR . . . .
H33C H -0.055500 0.477994 0.195363 0.054 Uiso 1 1 calc GR . . . .
C10 C 0.0901(2) 0.5117(2) 0.39098(13) 0.0351(6) Uani 1 1 d . . . . .
H10 H 0.133538 0.449166 0.398095 0.042 Uiso 1 1 calc R . . . .
C19 C 0.3194(2) -0.0324(2) 0.33502(14) 0.0370(6) Uani 1 1 d . . . . .
H19 H 0.362720 -0.083885 0.324626 0.044 Uiso 1 1 calc R . . . .
C13 C -0.2040(3) 0.24702(19) 0.35692(16) 0.0357(7) Uani 1 1 d . . . . .
H13 H -0.140285 0.203674 0.358952 0.043 Uiso 1 1 calc R . . . .
C29 C 0.0680(3) 0.0595(2) 0.16178(15) 0.0424(7) Uani 1 1 d . . . . .
H29A H 0.122462 0.084349 0.198437 0.064 Uiso 1 1 calc GR . . . .
H29B H 0.101239 0.013820 0.136974 0.064 Uiso 1 1 calc GR . . . .
H29C H 0.012475 0.024200 0.176854 0.064 Uiso 1 1 calc GR . . . .
C30 C -0.1005(3) 0.1128(2) 0.04339(14) 0.0385(7) Uani 1 1 d . . . . .
H30A H -0.153514 0.078199 0.061153 0.058 Uiso 1 1 calc GR . . . .
H30B H -0.068331 0.065545 0.018998 0.058 Uiso 1 1 calc GR . . . .
H30C H -0.135414 0.166526 0.015254 0.058 Uiso 1 1 calc GR . . . .
C31 C -0.1128(2) 0.4067(2) 0.05129(13) 0.0326(6) Uani 1 1 d . . . . .
H31A H -0.042121 0.438003 0.059824 0.049 Uiso 1 1 calc GR . . . .
H31B H -0.168091 0.457619 0.037635 0.049 Uiso 1 1 calc GR . . . .
H31C H -0.118817 0.356839 0.017528 0.049 Uiso 1 1 calc GR . . . .
C25 C 0.3307(3) 0.24900(18) 0.35338(15) 0.0321(6) Uani 1 1 d . . . . .
H25 H 0.286029 0.290701 0.375078 0.038 Uiso 1 1 calc R . . . .
C3 C 0.1428(2) 0.2130(2) 0.45138(12) 0.0342(6) Uani 1 1 d . . . . .
H3 H 0.190382 0.182055 0.486667 0.041 Uiso 1 1 calc R . . . .
C27 C 0.3151(3) 0.2871(3) 0.28549(15) 0.0480(8) Uani 1 1 d . . . . .
H27A H 0.359212 0.247921 0.263471 0.072 Uiso 1 1 calc GR . . . .
H27B H 0.336308 0.357246 0.286409 0.072 Uiso 1 1 calc GR . . . .
H27C H 0.239739 0.280621 0.262838 0.072 Uiso 1 1 calc GR . . . .
C26 C 0.4473(3) 0.2602(2) 0.39009(17) 0.0449(8) Uani 1 1 d . . . . .
H26A H 0.456675 0.232963 0.433146 0.067 Uiso 1 1 calc GR . . . .
H26B H 0.466940 0.330814 0.392842 0.067 Uiso 1 1 calc GR . . . .
H26C H 0.493257 0.223865 0.367831 0.067 Uiso 1 1 calc GR . . . .
C12 C 0.1179(3) 0.5681(4) 0.33586(17) 0.0707(13) Uani 1 1 d . . . . .
H12A H 0.103432 0.525689 0.297840 0.106 Uiso 1 1 calc GR . . . .
H12B H 0.193760 0.586236 0.347521 0.106 Uiso 1 1 calc GR . . . .
H12C H 0.074369 0.628621 0.326860 0.106 Uiso 1 1 calc GR . . . .
C14 C -0.2474(3) 0.2242(3) 0.41483(15) 0.0468(8) Uani 1 1 d . . . . .
H14A H -0.191384 0.236075 0.453832 0.070 Uiso 1 1 calc GR . . . .
H14B H -0.270030 0.154458 0.413414 0.070 Uiso 1 1 calc GR . . . .
H14C H -0.308616 0.267551 0.414504 0.070 Uiso 1 1 calc GR . . . .
C11 C 0.1198(3) 0.5728(3) 0.45224(16) 0.0516(9) Uani 1 1 d . . . . .
H11A H 0.082682 0.637053 0.445395 0.077 Uiso 1 1 calc GR . . . .
H11B H 0.197141 0.584006 0.464149 0.077 Uiso 1 1 calc GR . . . .
H11C H 0.098517 0.536681 0.486525 0.077 Uiso 1 1 calc GR . . . .
C22 C 0.0535(2) -0.0086(2) 0.38044(14) 0.0395(7) Uani 1 1 d . . . . .
H22 H 0.023490 0.053871 0.394221 0.047 Uiso 1 1 calc R . . . .
C15 C -0.2870(4) 0.2229(3) 0.29580(16) 0.0699(14) Uani 1 1 d . . . . .
H15A H -0.353747 0.257842 0.295599 0.105 Uiso 1 1 calc GR . . . .
H15B H -0.300047 0.150936 0.293301 0.105 Uiso 1 1 calc GR . . . .
H15C H -0.260829 0.244309 0.259062 0.105 Uiso 1 1 calc GR . . . .
C23 C 0.0702(3) -0.0821(3) 0.43561(18) 0.0630(11) Uani 1 1 d . . . . .
H23A H 0.095094 -0.145869 0.422546 0.095 Uiso 1 1 calc GR . . . .
H23B H 0.002472 -0.092203 0.447622 0.095 Uiso 1 1 calc GR . . . .
H23C H 0.123626 -0.055683 0.472175 0.095 Uiso 1 1 calc GR . . . .
C24 C -0.0267(3) -0.0470(4) 0.32118(17) 0.0711(13) Uani 1 1 d . . . . .
H24A H -0.037752 0.003723 0.287621 0.107 Uiso 1 1 calc GR . . . .
H24B H -0.094745 -0.061427 0.331726 0.107 Uiso 1 1 calc GR . . . .
H24C H 0.001050 -0.107927 0.306135 0.107 Uiso 1 1 calc GR . . . .

loop_
_atom_site_aniso_label
_atom_site_aniso_U_11
_atom_site_aniso_U_22
_atom_site_aniso_U_33
_atom_site_aniso_U_23
_atom_site_aniso_U_13
_atom_site_aniso_U_12
Ag1 0.02497(13) 0.02445(13) 0.02017(13) 0.00076(5) 0.00598(8) 0.00495(6)
Si2 0.0280(4) 0.0236(3) 0.0269(3) -0.0019(2) 0.0090(3) 0.0052(3)
Si1 0.0274(4) 0.0209(3) 0.0231(3) 0.0005(2) 0.0059(2) 0.0037(3)
N2 0.0262(11) 0.0331(11) 0.0225(9) -0.0004(8) 0.0099(8) 0.0081(9)
N1 0.0311(13) 0.0269(12) 0.0175(10) 0.0000(7) 0.0019(9) 0.0069(8)
C1 0.0283(14) 0.0250(14) 0.0200(13) -0.0006(8) 0.0078(10) 0.0020(9)
C16 0.0244(12) 0.0264(12) 0.0228(10) 0.0011(9) 0.0051(9) 0.0061(10)
C4 0.0243(12) 0.0272(12) 0.0249(10) -0.0002(9) 0.0106(9) 0.0052(10)
N3 0.0221(10) 0.0316(11) 0.0207(9) 0.0023(8) 0.0053(7) 0.0075(9)
C5 0.0281(13) 0.0246(12) 0.0328(12) -0.0013(9) 0.0131(10) -0.0005(10)
C8 0.0319(14) 0.0258(13) 0.0388(13) -0.0030(10) 0.0152(11) -0.0006(11)
C20 0.0393(16) 0.0257(13) 0.0421(14) 0.0013(11) 0.0074(12) 0.0003(12)
C9 0.0278(14) 0.0300(13) 0.0298(11) -0.0054(9) 0.0131(10) -0.0034(11)
C18 0.0275(14) 0.0356(14) 0.0413(14) -0.0040(11) 0.0150(11) 0.0036(11)
C21 0.0294(14) 0.0309(13) 0.0291(11) 0.0048(10) 0.0039(10) -0.0010(11)
C6 0.0236(13) 0.0321(14) 0.0425(14) -0.0019(11) 0.0118(10) 0.0010(11)
C7 0.0306(14) 0.0293(13) 0.0408(13) 0.0008(11) 0.0128(11) 0.0058(11)
C28 0.0344(16) 0.0363(15) 0.0423(15) -0.0012(12) 0.0143(12) 0.0045(13)
C32 0.0293(14) 0.0395(15) 0.0274(11) 0.0025(10) 0.0079(10) 0.0038(12)
C2 0.0358(16) 0.0455(16) 0.0220(11) -0.0006(11) 0.0094(10) 0.0104(13)
C17 0.0240(12) 0.0262(12) 0.0266(11) -0.0003(9) 0.0072(9) 0.0033(10)
C33 0.0456(17) 0.0271(13) 0.0348(13) -0.0042(10) 0.0091(12) 0.0058(12)
C10 0.0263(14) 0.0439(16) 0.0383(14) -0.0119(12) 0.0141(11) -0.0083(12)
C19 0.0383(16) 0.0290(14) 0.0443(15) -0.0043(11) 0.0112(12) 0.0104(12)
C13 0.0378(18) 0.0271(15) 0.0462(17) 0.0016(10) 0.0178(14) -0.0027(11)
C29 0.054(2) 0.0289(14) 0.0464(16) 0.0061(12) 0.0171(14) 0.0134(13)
C30 0.0403(17) 0.0398(16) 0.0388(14) -0.0136(12) 0.0160(12) -0.0048(13)
C31 0.0344(15) 0.0316(14) 0.0332(13) 0.0072(10) 0.0110(11) 0.0006(11)
C25 0.0352(17) 0.0283(14) 0.0355(15) -0.0043(9) 0.0139(13) -0.0011(10)
C3 0.0349(16) 0.0459(16) 0.0218(11) 0.0043(11) 0.0069(10) 0.0133(13)
C27 0.059(2) 0.0366(16) 0.0440(16) 0.0076(13) 0.0035(14) -0.0107(16)
C26 0.043(2) 0.0452(18) 0.0436(18) -0.0018(12) 0.0062(15) -0.0117(14)
C12 0.049(2) 0.124(4) 0.0454(18) -0.003(2) 0.0248(16) -0.038(2)
C14 0.061(2) 0.0421(16) 0.0356(15) 0.0072(13) 0.0090(14) -0.0181(16)
C11 0.0383(18) 0.075(2) 0.0455(17) -0.0246(16) 0.0181(14) -0.0240(17)
C22 0.0311(16) 0.0441(17) 0.0439(15) 0.0094(12) 0.0100(12) -0.0078(13)
C15 0.132(4) 0.0386(18) 0.0332(16) -0.0021(14) 0.008(2) -0.038(2)
C23 0.047(2) 0.086(3) 0.054(2) 0.0313(19) 0.0100(16) -0.014(2)
C24 0.043(2) 0.120(4) 0.0458(18) 0.016(2) 0.0021(15) -0.027(2)

loop_
_atom_type_symbol
_atom_type_description
_atom_type_scat_dispersion_real
_atom_type_scat_dispersion_imag
_atom_type_scat_source
C C 0.0181 0.0091 'International Tables Vol C Tables 4.2.6.8 and 6.1.1.4'
H H 0.0000 0.0000 'International Tables Vol C Tables 4.2.6.8 and 6.1.1.4'
Ag Ag 0.1306 4.2820 'International Tables Vol C Tables 4.2.6.8 and 6.1.1.4'
N N 0.0311 0.0180 'International Tables Vol C Tables 4.2.6.8 and 6.1.1.4'
Si Si 0.2541 0.3302 'International Tables Vol C Tables 4.2.6.8 and 6.1.1.4'

loop_
_geom_angle_atom_site_label_1
_geom_angle_atom_site_label_2
_geom_angle_atom_site_label_3
_geom_angle
_geom_angle_site_symmetry_1
_geom_angle_site_symmetry_3
_geom_angle_publ_flag
C1 Ag1 N1 178.13(8) . . ?
N1 Si2 C28 112.45(13) . . ?
N1 Si2 C29 111.73(13) . . ?
N1 Si2 C30 112.73(13) . . ?
C28 Si2 C30 106.11(13) . . ?
C29 Si2 C28 106.86(14) . . ?
C29 Si2 C30 106.52(15) . . ?
N1 Si1 C32 111.11(13) . . ?
N1 Si1 C33 112.94(12) . . ?
N1 Si1 C31 112.85(13) . . ?
C33 Si1 C32 104.55(13) . . ?
C33 Si1 C31 106.22(13) . . ?
C31 Si1 C32 108.70(12) . . ?
C1 N2 C4 126.2(2) . . ?
C1 N2 C2 110.5(2) . . ?
C2 N2 C4 123.4(2) . . ?
Si2 N1 Ag1 118.07(12) . . ?
Si1 N1 Ag1 112.72(12) . . ?
Si1 N1 Si2 129.11(15) . . ?
N2 C1 Ag1 127.12(19) . . ?
N3 C1 Ag1 127.75(19) . . ?
N3 C1 N2 105.1(2) . . ?
C21 C16 N3 118.0(2) . . ?
C17 C16 N3 118.9(2) . . ?
C17 C16 C21 123.0(2) . . ?
C5 C4 N2 119.0(2) . . ?
C5 C4 C9 123.1(2) . . ?
C9 C4 N2 117.9(2) . . ?
C1 N3 C16 126.4(2) . . ?
C1 N3 C3 111.2(2) . . ?
C3 N3 C16 122.3(2) . . ?
C4 C5 C13 122.6(2) . . ?
C6 C5 C4 117.0(2) . . ?
C6 C5 C13 120.4(3) . . ?
C7 C8 C9 120.7(2) . . ?
C19 C20 C21 121.1(3) . . ?
C4 C9 C10 122.6(2) . . ?
C8 C9 C4 117.4(2) . . ?
C8 C9 C10 120.0(2) . . ?
C19 C18 C17 121.5(3) . . ?
C16 C21 C22 122.1(3) . . ?
C20 C21 C16 117.3(2) . . ?
C20 C21 C22 120.5(3) . . ?
C7 C6 C5 121.5(3) . . ?
C6 C7 C8 120.3(3) . . ?
C3 C2 N2 106.5(2) . . ?
C16 C17 C25 122.8(2) . . ?
C18 C17 C16 116.9(2) . . ?
C18 C17 C25 120.3(2) . . ?
C9 C10 C12 111.1(3) . . ?
C9 C10 C11 111.4(2) . . ?
C11 C10 C12 110.7(3) . . ?
C18 C19 C20 120.2(3) . . ?
C5 C13 C14 110.6(2) . . ?
C15 C13 C5 111.3(3) . . ?
C15 C13 C14 110.5(3) . . ?
C17 C25 C27 109.8(2) . . ?
C17 C25 C26 112.3(2) . . ?
C27 C25 C26 110.5(3) . . ?
C2 C3 N3 106.7(2) . . ?
C21 C22 C23 111.4(3) . . ?
C21 C22 C24 110.6(3) . . ?
C23 C22 C24 112.1(3) . . ?

loop_
_geom_bond_atom_site_label_1
_geom_bond_atom_site_label_2
_geom_bond_distance
_geom_bond_site_symmetry_2
_geom_bond_publ_flag
Ag1 N1 2.083(2) . ?
Ag1 C1 2.078(3) . ?
Si2 N1 1.691(2) . ?
Si2 C28 1.881(3) . ?
Si2 C29 1.872(3) . ?
Si2 C30 1.886(3) . ?
Si1 N1 1.683(2) . ?
Si1 C32 1.889(3) . ?
Si1 C33 1.871(3) . ?
Si1 C31 1.885(3) . ?
N2 C1 1.356(3) . ?
N2 C4 1.444(3) . ?
N2 C2 1.384(3) . ?
C1 N3 1.333(3) . ?
C16 N3 1.443(3) . ?
C16 C21 1.400(4) . ?
C16 C17 1.398(4) . ?
C4 C5 1.396(4) . ?
C4 C9 1.399(4) . ?
N3 C3 1.382(3) . ?
C5 C6 1.394(4) . ?
C5 C13 1.522(3) . ?
C8 C9 1.394(4) . ?
C8 C7 1.387(4) . ?
C20 C21 1.388(4) . ?
C20 C19 1.386(4) . ?
C9 C10 1.520(4) . ?
C18 C17 1.397(4) . ?
C18 C19 1.373(4) . ?
C21 C22 1.520(4) . ?
C6 C7 1.375(4) . ?
C2 C3 1.344(4) . ?
C17 C25 1.515(3) . ?
C10 C12 1.528(5) . ?
C10 C11 1.526(4) . ?
C13 C14 1.523(4) . ?
C13 C15 1.519(5) . ?
C25 C27 1.521(4) . ?
C25 C26 1.527(5) . ?
C22 C23 1.523(4) . ?
C22 C24 1.526(5) . ?
